data_2220768
loop_
_publ_author_name
'Hanusek, Ji\<r\'i'
'Sedl\'ak, Milo\<s'
'Drabina, Pavel'
'Ru\<zi\<cka, Ale\<s'

_publ_section_title
;(3<i>RS</i>)-<i>S</i>-[1-(3-Chlorophenyl)-2-oxopyrrolidin-3-yl]-<i>N</i>,<i>N</i>'-dimethylthiouronium
 bromide
;
_journal_coeditor_code FB2123
_journal_issue 2
_journal_name_full 'Acta Crystallographica Section E'
_journal_page_first o413
_journal_paper_doi 10.1107/S1600536809002153
_journal_volume 65
_journal_year 2009
_chemical_formula_iupac 'C13 H17 Cl N3 O S +, Br -'
_chemical_formula_moiety 'C13 H17 Cl N3 O S +, Br -'
_chemical_formula_sum 'C13 H17 Br Cl N3 O S'
_chemical_formula_weight 378.72
_chemical_name_systematic
;
(3<i>RS</i>)-<i>S</i>-[1-(3-Chlorophenyl)-2-oxopyrrolidin-3-yl]-
<i>N</i>,<i>N</i>'-dimethylthiouronium bromide
;
_space_group_IT_number 14
_symmetry_cell_setting monoclinic
_symmetry_space_group_name_Hall '-P 2ybc'
_symmetry_space_group_name_H-M 'P 1 21/c 1'
_atom_sites_solution_hydrogens difmap
_atom_sites_solution_primary direct
_atom_sites_solution_secondary difmap
_audit_creation_method SHELXL-97
_cell_angle_alpha 90.00
_cell_angle_beta 100.758(7)
_cell_angle_gamma 90.00
_cell_formula_units_Z 4
_cell_length_a 14.9409(9)
_cell_length_b 7.7050(5)
_cell_length_c 13.9141(15)
_cell_measurement_reflns_used 11663
_cell_measurement_temperature 150(2)
_cell_measurement_theta_max 27.5
_cell_measurement_theta_min 1
_cell_volume 1573.6(2)
_computing_cell_refinement 'COLLECT (Hooft, 1998) and DENZO (Otwinowski and Minor, 1997)'
_computing_data_collection 'COLLECT (Hooft, 1998) and DENZO (Otwinowski and Minor, 1997)'
_computing_data_reduction 'COLLECT (Hooft, 1998) and DENZO (Otwinowski and Minor, 1997)'
_computing_molecular_graphics 'PLATON (Spek, 2003)'
_computing_publication_material 'SHELXL97 (Sheldrick, 2008)'
_computing_structure_refinement 'SHELXL97 (Sheldrick, 2008)'
_computing_structure_solution 'SIR92 (Altomare <i>et al.</i>,  1994)'
_diffrn_ambient_temperature 150(2)
_diffrn_detector_area_resol_mean 9.091
_diffrn_measured_fraction_theta_full 0.961
_diffrn_measured_fraction_theta_max 0.961
_diffrn_measurement_device_type 'Bruker--Nonius KappaCCD'
_diffrn_measurement_method '\f and \w'
_diffrn_radiation_monochromator graphite
_diffrn_radiation_source 'fine-focus sealed tube'
_diffrn_radiation_type MoK\a
_diffrn_radiation_wavelength 0.71073
_diffrn_reflns_av_R_equivalents 0.0600
_diffrn_reflns_av_sigmaI/netI 0.0456
_diffrn_reflns_limit_h_max 16
_diffrn_reflns_limit_h_min -19
_diffrn_reflns_limit_k_max 9
_diffrn_reflns_limit_k_min -8
_diffrn_reflns_limit_l_max 18
_diffrn_reflns_limit_l_min -17
_diffrn_reflns_number 11628
_diffrn_reflns_theta_full 27.50
_diffrn_reflns_theta_max 27.50
_diffrn_reflns_theta_min 2.78
_diffrn_standards_number 0
_exptl_absorpt_coefficient_mu 2.913
_exptl_absorpt_correction_T_max 0.658
_exptl_absorpt_correction_T_min 0.401
_exptl_absorpt_correction_type 'Gaussian integration'
_exptl_absorpt_process_details '(Coppens, 1970)'
_exptl_crystal_colour colourless
_exptl_crystal_density_diffrn 1.599
_exptl_crystal_density_method 'not measured'
_exptl_crystal_description block
_exptl_crystal_F_000 768
_exptl_crystal_size_max 0.41
_exptl_crystal_size_mid 0.40
_exptl_crystal_size_min 0.22
_refine_diff_density_max 0.744
_refine_diff_density_min -0.824
_refine_ls_extinction_method none
_refine_ls_goodness_of_fit_ref 1.215
_refine_ls_hydrogen_treatment mixed
_refine_ls_matrix_type full
_refine_ls_number_constraints 60
_refine_ls_number_parameters 189
_refine_ls_number_reflns 3455
_refine_ls_number_restraints 0
_refine_ls_restrained_S_all 1.215
_refine_ls_R_factor_all 0.0731
_refine_ls_R_factor_gt 0.0478
_refine_ls_shift/su_max 0.000
_refine_ls_shift/su_mean 0.000
_refine_ls_structure_factor_coef Fsqd
_refine_ls_weighting_details 'calc w=1/[\s^2^(Fo^2^)+(0.0325P)^2^+3.4975P] where P=(Fo^2^+2Fc^2^)/3'
_refine_ls_weighting_scheme calc
_refine_ls_wR_factor_gt 0.0987
_refine_ls_wR_factor_ref 0.1139
_reflns_number_gt 2671
_reflns_number_total 3455
_reflns_threshold_expression I>2\s(I)
_cod_data_source_file fb2123.cif
_cod_data_source_block I
_cod_original_sg_symbol_H-M 'P 21/c'
_cod_database_code 2220768
_cod_database_fobs_code 2220768

loop_
_symmetry_equiv_pos_as_xyz
'x, y, z'
'-x, y+1/2, -z+1/2'
'-x, -y, -z'
'x, -y-1/2, z-1/2'

loop_
_atom_site_type_symbol
_atom_site_label
_atom_site_fract_x
_atom_site_fract_y
_atom_site_fract_z
_atom_site_U_iso_or_equiv
_atom_site_adp_type
_atom_site_calc_flag
_atom_site_refinement_flags
_atom_site_occupancy
_atom_site_disorder_assembly
_atom_site_disorder_group
Br Br1 0.08338(3) 0.66896(5) 0.14195(3) 0.02613(13) Uani d . 1 . .
S S1 0.16212(7) 0.32645(15) 0.36335(7) 0.0259(2) Uani d . 1 . .
Cl Cl1 0.62396(8) -0.16871(15) 0.42796(8) 0.0356(3) Uani d . 1 . .
N N3 0.1148(2) 0.0146(5) 0.2861(3) 0.0225(7) Uani d . 1 . .
H H3 0.095(3) -0.053(7) 0.245(3) 0.027 Uiso d . 1 . .
O O1 0.3250(2) 0.1248(4) 0.3000(2) 0.0340(7) Uani d . 1 . .
C C1 0.3345(3) 0.2769(5) 0.3210(3) 0.0219(8) Uani d . 1 . .
N N1 0.4148(2) 0.3623(4) 0.3524(2) 0.0221(7) Uani d . 1 . .
N N2 0.0914(2) 0.2457(5) 0.1804(3) 0.0244(7) Uani d . 1 . .
H H2 0.094(3) 0.350(7) 0.178(4) 0.029 Uiso d . 1 . .
C C11 0.1189(2) 0.1804(5) 0.2677(3) 0.0207(8) Uani d . 1 . .
C C6 0.5171(3) 0.1131(5) 0.3865(3) 0.0211(8) Uani d . 1 . .
H H6 0.4680 0.0399 0.3948 0.025 Uiso calc R 1 . .
C C7 0.6049(3) 0.0507(5) 0.3989(3) 0.0246(9) Uani d . 1 . .
C C10 0.5754(3) 0.3920(6) 0.3476(3) 0.0261(9) Uani d . 1 . .
H H10 0.5652 0.5102 0.3293 0.031 Uiso calc R 1 . .
C C13 0.1428(3) -0.0649(6) 0.3822(3) 0.0338(11) Uani d . 1 . .
H H13A 0.2066 -0.0358 0.4080 0.051 Uiso calc R 1 . .
H H13B 0.1362 -0.1912 0.3763 0.051 Uiso calc R 1 . .
H H13C 0.1044 -0.0211 0.4267 0.051 Uiso calc R 1 . .
C C9 0.6624(3) 0.3230(6) 0.3608(3) 0.0278(9) Uani d . 1 . .
H H9 0.7118 0.3945 0.3513 0.033 Uiso calc R 1 . .
C C4 0.2588(3) 0.4101(6) 0.3153(3) 0.0244(9) Uani d . 1 . .
H H4 0.2380 0.4459 0.2456 0.029 Uiso calc R 1 . .
C C2 0.4027(3) 0.5482(5) 0.3675(3) 0.0253(9) Uani d . 1 . .
H H2A 0.4168 0.6166 0.3119 0.030 Uiso calc R 1 . .
H H2B 0.4421 0.5883 0.4286 0.030 Uiso calc R 1 . .
C C5 0.5029(3) 0.2873(5) 0.3613(3) 0.0214(8) Uani d . 1 . .
C C12 0.0567(3) 0.1404(6) 0.0946(3) 0.0341(11) Uani d . 1 . .
H H12A 0.1048 0.0626 0.0814 0.051 Uiso calc R 1 . .
H H12B 0.0372 0.2163 0.0381 0.051 Uiso calc R 1 . .
H H12C 0.0048 0.0716 0.1067 0.051 Uiso calc R 1 . .
C C3 0.3028(3) 0.5640(6) 0.3739(4) 0.0333(10) Uani d . 1 . .
H H3A 0.2770 0.6748 0.3451 0.040 Uiso calc R 1 . .
H H3B 0.2943 0.5575 0.4427 0.040 Uiso calc R 1 . .
C C8 0.6784(3) 0.1510(6) 0.3878(3) 0.0269(9) Uani d . 1 . .
H H8 0.7382 0.1040 0.3983 0.032 Uiso calc R 1 . .

loop_
_atom_site_aniso_label
_atom_site_aniso_U_11
_atom_site_aniso_U_22
_atom_site_aniso_U_33
_atom_site_aniso_U_12
_atom_site_aniso_U_13
_atom_site_aniso_U_23
Br1 0.0262(2) 0.0177(2) 0.0348(2) 0.00117(17) 0.00640(16) 0.00120(18)
S1 0.0265(5) 0.0298(6) 0.0225(5) 0.0025(4) 0.0072(4) -0.0046(4)
Cl1 0.0406(6) 0.0266(6) 0.0408(6) 0.0100(5) 0.0110(5) 0.0056(5)
N3 0.0272(18) 0.0174(17) 0.0243(17) 0.0039(14) 0.0076(14) 0.0040(14)
O1 0.0263(16) 0.0280(17) 0.0495(19) -0.0037(12) 0.0118(14) -0.0165(15)
C1 0.020(2) 0.024(2) 0.0221(19) 0.0002(16) 0.0055(15) -0.0043(17)
N1 0.0251(17) 0.0195(18) 0.0217(16) -0.0013(14) 0.0049(13) -0.0019(14)
N2 0.0302(19) 0.0190(18) 0.0231(17) -0.0002(15) 0.0030(14) 0.0019(16)
C11 0.0189(18) 0.023(2) 0.0203(18) 0.0039(16) 0.0055(14) -0.0034(17)
C6 0.025(2) 0.0185(19) 0.0207(19) -0.0008(15) 0.0072(15) -0.0007(16)
C7 0.032(2) 0.022(2) 0.0211(19) 0.0008(17) 0.0084(17) -0.0003(17)
C10 0.028(2) 0.025(2) 0.025(2) -0.0053(17) 0.0041(16) 0.0003(18)
C13 0.040(3) 0.031(3) 0.031(2) 0.013(2) 0.011(2) 0.014(2)
C9 0.027(2) 0.032(2) 0.024(2) -0.0101(19) 0.0045(16) -0.0005(19)
C4 0.024(2) 0.026(2) 0.023(2) -0.0019(17) 0.0037(16) -0.0023(18)
C2 0.030(2) 0.018(2) 0.025(2) 0.0010(16) -0.0010(17) 0.0004(17)
C5 0.023(2) 0.024(2) 0.0176(18) -0.0012(15) 0.0054(15) -0.0028(16)
C12 0.048(3) 0.028(3) 0.023(2) -0.003(2) -0.0016(19) -0.0004(19)
C3 0.031(2) 0.027(2) 0.041(3) 0.0028(18) 0.0038(19) -0.012(2)
C8 0.024(2) 0.038(3) 0.0196(19) 0.0029(18) 0.0055(15) -0.0030(19)

loop_
_atom_type_symbol
_atom_type_description
_atom_type_scat_dispersion_real
_atom_type_scat_dispersion_imag
_atom_type_scat_source
C C 0.0033 0.0016 'International Tables Vol C Tables 4.2.6.8 and 6.1.1.4'
H H 0.0000 0.0000 'International Tables Vol C Tables 4.2.6.8 and 6.1.1.4'
O O 0.0106 0.0060 'International Tables Vol C Tables 4.2.6.8 and 6.1.1.4'
N N 0.0061 0.0033 'International Tables Vol C Tables 4.2.6.8 and 6.1.1.4'
S S 0.1246 0.1234 'International Tables Vol C Tables 4.2.6.8 and 6.1.1.4'
Cl Cl 0.1484 0.1585 'International Tables Vol C Tables 4.2.6.8 and 6.1.1.4'
Br Br -0.2901 2.4595 'International Tables Vol C Tables 4.2.6.8 and 6.1.1.4'

loop_
_exptl_crystal_face_index_h
_exptl_crystal_face_index_k
_exptl_crystal_face_index_l
_exptl_crystal_face_perp_dist
-1 0 0 0.055
1 0 -1 0.090
-1 1 0 0.191
0 -1 0 0.157
1 0 0 0.133
0 1 0 0.200
-1 0 1 0.120

loop_
_geom_angle_atom_site_label_1
_geom_angle_atom_site_label_2
_geom_angle_atom_site_label_3
_geom_angle_site_symmetry_1
_geom_angle_site_symmetry_3
_geom_angle
_geom_angle_publ_flag
C11 S1 C4 . . 98.74(18) ?
C11 N3 C13 . . 125.0(4) ?
C11 N3 H3 . . 122(4) ?
C13 N3 H3 . . 113(4) ?
O1 C1 N1 . . 126.8(4) ?
O1 C1 C4 . . 126.1(4) ?
N1 C1 C4 . . 107.0(3) ?
C1 N1 C5 . . 125.1(3) ?
C1 N1 C2 . . 113.0(3) ?
C5 N1 C2 . . 121.5(3) ?
C11 N2 C12 . . 123.3(4) ?
C11 N2 H2 . . 114(4) ?
C12 N2 H2 . . 122(4) ?
N3 C11 N2 . . 122.6(4) ?
N3 C11 S1 . . 119.9(3) ?
N2 C11 S1 . . 117.4(3) ?
C7 C6 C5 . . 117.7(4) ?
C7 C6 H6 . . 121.1 ?
C5 C6 H6 . . 121.1 ?
C8 C7 C6 . . 123.4(4) ?
C8 C7 Cl1 . . 118.1(3) ?
C6 C7 Cl1 . . 118.5(3) ?
C9 C10 C5 . . 119.6(4) ?
C9 C10 H10 . . 120.2 ?
C5 C10 H10 . . 120.2 ?
N3 C13 H13A . . 109.5 ?
N3 C13 H13B . . 109.5 ?
H13A C13 H13B . . 109.5 ?
N3 C13 H13C . . 109.5 ?
H13A C13 H13C . . 109.5 ?
H13B C13 H13C . . 109.5 ?
C10 C9 C8 . . 120.9(4) ?
C10 C9 H9 . . 119.6 ?
C8 C9 H9 . . 119.6 ?
C3 C4 C1 . . 104.8(3) ?
C3 C4 S1 . . 111.9(3) ?
C1 C4 S1 . . 112.1(3) ?
C3 C4 H4 . . 109.3 ?
C1 C4 H4 . . 109.3 ?
S1 C4 H4 . . 109.3 ?
N1 C2 C3 . . 103.7(3) ?
N1 C2 H2A . . 111.0 ?
C3 C2 H2A . . 111.0 ?
N1 C2 H2B . . 111.0 ?
C3 C2 H2B . . 111.0 ?
H2A C2 H2B . . 109.0 ?
C10 C5 C6 . . 120.4(4) ?
C10 C5 N1 . . 118.9(4) ?
C6 C5 N1 . . 120.6(4) ?
N2 C12 H12A . . 109.5 ?
N2 C12 H12B . . 109.5 ?
H12A C12 H12B . . 109.5 ?
N2 C12 H12C . . 109.5 ?
H12A C12 H12C . . 109.5 ?
H12B C12 H12C . . 109.5 ?
C2 C3 C4 . . 103.8(3) ?
C2 C3 H3A . . 111.0 ?
C4 C3 H3A . . 111.0 ?
C2 C3 H3B . . 111.0 ?
C4 C3 H3B . . 111.0 ?
H3A C3 H3B . . 109.0 ?
C7 C8 C9 . . 117.9(4) ?
C7 C8 H8 . . 121.1 ?
C9 C8 H8 . . 121.1 ?

loop_
_geom_bond_atom_site_label_1
_geom_bond_atom_site_label_2
_geom_bond_site_symmetry_2
_geom_bond_distance
_geom_bond_publ_flag
S1 C11 . 1.770(4) ?
S1 C4 . 1.819(4) ?
Cl1 C7 . 1.749(4) ?
N3 C11 . 1.307(5) ?
N3 C13 . 1.459(5) ?
N3 H3 . 0.80(5) ?
O1 C1 . 1.210(5) ?
C1 N1 . 1.367(5) ?
C1 C4 . 1.518(6) ?
N1 C5 . 1.421(5) ?
N1 C2 . 1.464(5) ?
N2 C11 . 1.309(5) ?
N2 C12 . 1.456(5) ?
N2 H2 . 0.81(5) ?
C6 C7 . 1.377(6) ?
C6 C5 . 1.394(6) ?
C6 H6 . 0.9500 ?
C7 C8 . 1.375(6) ?
C10 C9 . 1.385(6) ?
C10 C5 . 1.391(6) ?
C10 H10 . 0.9500 ?
C13 H13A . 0.9800 ?
C13 H13B . 0.9800 ?
C13 H13C . 0.9800 ?
C9 C8 . 1.385(6) ?
C9 H9 . 0.9500 ?
C4 C3 . 1.518(6) ?
C4 H4 . 1.0000 ?
C2 C3 . 1.516(6) ?
C2 H2A . 0.9900 ?
C2 H2B . 0.9900 ?
C12 H12A . 0.9800 ?
C12 H12B . 0.9800 ?
C12 H12C . 0.9800 ?
C3 H3A . 0.9900 ?
C3 H3B . 0.9900 ?
C8 H8 . 0.9500 ?

loop_
_geom_hbond_atom_site_label_D
_geom_hbond_atom_site_label_H
_geom_hbond_atom_site_label_A
_geom_hbond_site_symmetry_A
_geom_hbond_distance_DH
_geom_hbond_distance_HA
_geom_hbond_distance_DA
_geom_hbond_angle_DHA
N3 H3 Br1 1_545 0.80(5) 2.56(5) 3.314(4) 159(5)
N2 H2 Br1 . 0.81(5) 2.51(5) 3.303(4) 170(5)
C6 H6 O1 . 0.95 2.38 2.899(5) 114
C8 H8 Br1 2_645 0.95 2.87 3.662(5) 142
C2 H2A Cg1 2_655 0.99 2.69 3.628(4) 159
